data_4323910
loop_
_publ_author_name
'Karin Ruhlandt-Senge'
'Ulrich Englich'
'Mathias O. Senge'
'Scott Chadwick'

_publ_section_title
;
 Synthesis and Structural Characterization of Lithium Thiolates:
 Dependence of Association and Aggregation on Donor Hapticity and Ligand
 Size and Synthesis of the First Trimeric Lithium Thiolate [Li(THF)SR]3
 and the Solvent-Separated Ion Pair [Li(12-crown-4)2][SR] (R =
 2,4,6-tBu3C6H2)1
;
_journal_name_full 'Inorganic Chemistry'
_journal_page_first 5820
_journal_page_last 5827
_journal_paper_doi 10.1021/ic960375e
_journal_volume 35
_journal_year 1996
_chemical_formula_sum 'C28 H38 Li N3 S'
_chemical_formula_weight 455.61
_space_group_IT_number 14
_symmetry_cell_setting monoclinic
_symmetry_space_group_name_Hall '-P 2ybc'
_symmetry_space_group_name_H-M 'P 1 21/c 1'
_atom_sites_solution_hydrogens geom
_atom_sites_solution_primary direct
_atom_sites_solution_secondary difmap
_audit_creation_method SHELXL
_cell_angle_alpha 90.00
_cell_angle_beta 106.90(2)
_cell_angle_gamma 90.00
_cell_formula_units_Z 4
_cell_length_a 12.152(3)
_cell_length_b 15.260(3)
_cell_length_c 14.764(5)
_cell_measurement_temperature 100(2)
_cell_volume 2619.6(12)
_computing_structure_refinement 'SHELXL-93 (Sheldrick, 1993)'
_computing_structure_solution 'SHELXS-86 (Sheldrick, 1990)'
_diffrn_ambient_temperature 140(2)
_diffrn_measurement_device 'Siemens P2~1~'
_diffrn_measurement_method \w
_diffrn_radiation_monochromator graphite
_diffrn_radiation_source 'sealed tube'
_diffrn_radiation_type CuK\a
_diffrn_radiation_wavelength 1.54178
_diffrn_reflns_av_R_equivalents 0.0000
_diffrn_reflns_av_sigmaI/netI 0.0848
_diffrn_reflns_limit_h_max 12
_diffrn_reflns_limit_h_min -13
_diffrn_reflns_limit_k_max 16
_diffrn_reflns_limit_k_min 0
_diffrn_reflns_limit_l_max 16
_diffrn_reflns_limit_l_min 0
_diffrn_reflns_number 3884
_diffrn_reflns_theta_max 57.02
_diffrn_reflns_theta_min 3.80
_diffrn_standards_number 2
_exptl_absorpt_coefficient_mu 1.227
_exptl_crystal_colour colorless
_exptl_crystal_density_diffrn 1.155
_exptl_crystal_description plate
_exptl_crystal_F_000 984
_exptl_crystal_size_max 0.35
_exptl_crystal_size_mid 0.35
_exptl_crystal_size_min 0.12
_refine_diff_density_max 0.423
_refine_diff_density_min -0.440
_refine_diff_density_rms 0.066
_refine_ls_extinction_method none
_refine_ls_goodness_of_fit_all 1.041
_refine_ls_goodness_of_fit_obs 1.096
_refine_ls_hydrogen_treatment constr
_refine_ls_matrix_type full
_refine_ls_number_parameters 298
_refine_ls_number_reflns 3531
_refine_ls_number_restraints 0
_refine_ls_restrained_S_all 1.041
_refine_ls_restrained_S_obs 1.096
_refine_ls_R_factor_all 0.0987
_refine_ls_R_factor_obs 0.0644
_refine_ls_shift/esd_max 0.032
_refine_ls_shift/esd_mean 0.003
_refine_ls_structure_factor_coef Fsqd
_refine_ls_weighting_details 'w^-1^=[\s^2^(Fo^2^)+(0.0697P)^2^+2.0424P] where P=(Fo^2^+2Fc^2^)/3'
_refine_ls_weighting_scheme calc
_refine_ls_wR_factor_all 0.1624
_refine_ls_wR_factor_obs 0.1426
_reflns_number_observed 2526
_reflns_number_total 3531
_reflns_observed_criterion >2sigma(I)
_cod_data_source_file ic960375e_1.cif
_cod_data_source_block Li(PMDTA)STrityl
_cod_depositor_comments
;
The following automatic conversions were performed:

'_refine_ls_weighting_scheme' value
'w^-1^=[\s^2^(Fo^2^)+(0.0697P)^2^+2.0424P] where P=(Fo^2^+2Fc^2^)/3'
was changed to 'calc'. New tag '_refine_ls_weighting_details' was
created. The value of the new tag was set to
'w^-1^=[\s^2^(Fo^2^)+(0.0697P)^2^+2.0424P] where P=(Fo^2^+2Fc^2^)/3'.

Automatic conversion script
Id: cif_fix_values 3143 2015-03-26 13:38:13Z robertas 
;
_cod_database_code 4323910

loop_
_symmetry_equiv_pos_as_xyz
'x, y, z'
'-x, y+1/2, -z+1/2'
'-x, -y, -z'
'x, -y-1/2, z-1/2'

loop_
_atom_site_aniso_label
_atom_site_aniso_U_11
_atom_site_aniso_U_22
_atom_site_aniso_U_33
_atom_site_aniso_U_23
_atom_site_aniso_U_13
_atom_site_aniso_U_12
S1 0.0147(5) 0.0130(5) 0.0163(5) 0.0002(4) 0.0072(4) -0.0031(4)
Li1 0.015(3) 0.019(4) 0.018(4) 0.004(3) 0.005(3) 0.001(3)
C1 0.010(2) 0.014(2) 0.017(2) 0.002(2) 0.007(2) 0.001(2)
C2 0.012(2) 0.016(2) 0.015(2) -0.001(2) 0.002(2) -0.004(2)
C3 0.013(2) 0.019(2) 0.022(2) -0.002(2) 0.006(2) -0.003(2)
C4 0.019(2) 0.025(3) 0.019(2) -0.005(2) 0.007(2) -0.007(2)
C5 0.019(2) 0.033(3) 0.030(3) -0.020(2) 0.009(2) -0.004(2)
C6 0.026(2) 0.017(3) 0.041(3) -0.012(2) 0.007(2) 0.002(2)
C7 0.019(2) 0.017(2) 0.023(3) -0.003(2) -0.004(2) 0.002(2)
C8 0.021(2) 0.013(2) 0.013(2) 0.002(2) 0.001(2) -0.007(2)
C9 0.026(2) 0.020(3) 0.023(3) 0.001(2) 0.000(2) 0.001(2)
C10 0.037(3) 0.019(3) 0.024(3) 0.000(2) -0.013(2) 0.004(2)
C11 0.060(4) 0.013(3) 0.023(3) 0.006(2) -0.006(3) -0.015(2)
C12 0.046(3) 0.025(3) 0.022(3) 0.005(2) 0.007(2) -0.024(2)
C13 0.029(2) 0.019(2) 0.011(2) -0.003(2) 0.003(2) -0.013(2)
C14 0.018(2) 0.018(2) 0.011(2) 0.005(2) 0.008(2) 0.000(2)
C15 0.024(3) 0.031(3) 0.016(2) -0.004(2) 0.006(2) -0.013(2)
C16 0.022(3) 0.060(4) 0.020(3) -0.009(2) 0.008(2) -0.017(3)
C17 0.013(2) 0.072(4) 0.022(3) -0.003(3) 0.008(2) 0.005(3)
C18 0.024(2) 0.046(3) 0.027(3) 0.001(2) 0.014(2) 0.012(2)
C19 0.018(2) 0.032(3) 0.020(2) 0.001(2) 0.010(2) 0.004(2)
N1 0.014(2) 0.019(2) 0.018(2) -0.003(2) 0.0046(15) 0.000(2)
N2 0.019(2) 0.017(2) 0.017(2) -0.002(2) 0.003(2) -0.001(2)
N3 0.016(2) 0.014(2) 0.015(2) -0.001(2) 0.0022(15) 0.0018(15)
C20 0.018(2) 0.027(3) 0.031(3) -0.004(2) 0.009(2) -0.004(2)
C21 0.025(2) 0.022(3) 0.026(3) 0.000(2) 0.010(2) -0.013(2)
C22 0.031(2) 0.007(2) 0.029(3) 0.001(2) 0.005(2) 0.004(2)
C23 0.025(2) 0.014(2) 0.019(2) 0.006(2) 0.003(2) 0.001(2)
C24 0.016(2) 0.023(3) 0.036(3) -0.002(2) 0.004(2) 0.007(2)
C25 0.028(3) 0.042(3) 0.027(3) -0.009(2) 0.011(2) 0.003(2)
C26 0.033(3) 0.022(3) 0.029(3) -0.006(2) -0.001(2) -0.007(2)
C27 0.028(2) 0.021(3) 0.019(2) 0.001(2) 0.001(2) -0.005(2)
C28 0.021(2) 0.029(3) 0.032(3) 0.004(2) 0.008(2) 0.008(2)

loop_
_atom_site_label
_atom_site_type_symbol
_atom_site_fract_x
_atom_site_fract_y
_atom_site_fract_z
_atom_site_U_iso_or_equiv
_atom_site_thermal_displace_type
_atom_site_occupancy
_atom_site_calc_flag
_atom_site_refinement_flags
_atom_site_disorder_group
S1 S 0.77555(8) 0.12488(7) 0.29999(7) 0.0141(3) Uani 1 d . .
Li1 Li 0.7767(6) 0.1750(5) 0.1454(5) 0.018(2) Uani 1 d . .
C1 C 0.6868(3) 0.0240(3) 0.2935(3) 0.0132(9) Uani 1 d . .
C2 C 0.7046(3) -0.0339(3) 0.2133(3) 0.0144(9) Uani 1 d . .
C3 C 0.6658(3) -0.0031(3) 0.1198(3) 0.0179(10) Uani 1 d . .
H3A H 0.6296(3) 0.0533(3) 0.1082(3) 0.021 Uiso 1 d R .
C4 C 0.6778(3) -0.0511(3) 0.0444(3) 0.0207(10) Uani 1 d . .
H4A H 0.6504(3) -0.0280(3) -0.0187(3) 0.025 Uiso 1 d R .
C5 C 0.7298(3) -0.1333(3) 0.0600(3) 0.0269(11) Uani 1 d . .
H5A H 0.7392(3) -0.1674(3) 0.0081(3) 0.032 Uiso 1 d R .
C6 C 0.7674(4) -0.1646(3) 0.1508(4) 0.0290(12) Uani 1 d . .
H6A H 0.8041(4) -0.2209(3) 0.1621(4) 0.035 Uiso 1 d R .
C7 C 0.7538(3) -0.1173(3) 0.2268(3) 0.0217(11) Uani 1 d . .
H7A H 0.7785(3) -0.1421(3) 0.2892(3) 0.026 Uiso 1 d R .
C8 C 0.7269(3) -0.0214(3) 0.3912(3) 0.0162(10) Uani 1 d . .
C9 C 0.8432(4) -0.0396(3) 0.4319(3) 0.0243(11) Uani 1 d . .
H9A H 0.8970(4) -0.0235(3) 0.3984(3) 0.029 Uiso 1 d R .
C10 C 0.8835(4) -0.0803(3) 0.5191(3) 0.0313(13) Uani 1 d . .
H10A H 0.9640(4) -0.0931(3) 0.5447(3) 0.038 Uiso 1 d R .
C11 C 0.8071(5) -0.1026(3) 0.5696(3) 0.0356(14) Uani 1 d . .
H11A H 0.8344(5) -0.1302(3) 0.6305(3) 0.043 Uiso 1 d R .
C12 C 0.6923(4) -0.0845(3) 0.5313(3) 0.0315(13) Uani 1 d . .
H12A H 0.6393(4) -0.0994(3) 0.5660(3) 0.038 Uiso 1 d R .
C13 C 0.6515(4) -0.0447(3) 0.4423(3) 0.0203(10) Uani 1 d . .
H13A H 0.5707(4) -0.0334(3) 0.4164(3) 0.024 Uiso 1 d R .
C14 C 0.5567(3) 0.0455(3) 0.2681(3) 0.0148(9) Uani 1 d . .
C15 C 0.4763(4) -0.0218(3) 0.2348(3) 0.0235(11) Uani 1 d . .
H15A H 0.5022(4) -0.0802(3) 0.2279(3) 0.028 Uiso 1 d R .
C16 C 0.3593(4) -0.0039(4) 0.2119(3) 0.0333(13) Uani 1 d . .
H16A H 0.3048(4) -0.0503(4) 0.1894(3) 0.040 Uiso 1 d R .
C17 C 0.3203(4) 0.0793(4) 0.2208(3) 0.0353(13) Uani 1 d . .
H17A H 0.2392(4) 0.0910(4) 0.2038(3) 0.042 Uiso 1 d R .
C18 C 0.3980(4) 0.1457(3) 0.2544(3) 0.0307(12) Uani 1 d . .
H18A H 0.3714(4) 0.2037(3) 0.2618(3) 0.037 Uiso 1 d R .
C19 C 0.5161(3) 0.1284(3) 0.2777(3) 0.0223(10) Uani 1 d . .
H19A H 0.5699(3) 0.1751(3) 0.3007(3) 0.027 Uiso 1 d R .
N1 N 0.9209(3) 0.1345(2) 0.1012(2) 0.0169(8) Uani 1 d . .
N2 N 0.8464(3) 0.3012(2) 0.1622(2) 0.0184(8) Uani 1 d . .
N3 N 0.6330(3) 0.2318(2) 0.0408(2) 0.0157(8) Uani 1 d . .
C20 C 1.0006(4) 0.2072(3) 0.1384(3) 0.0249(11) Uani 1 d . .
H20A H 1.0625(4) 0.2055(3) 0.1102(3) 0.030 Uiso 1 d R .
H20B H 1.0328(4) 0.2005(3) 0.2055(3) 0.030 Uiso 1 d R .
C21 C 0.9400(4) 0.2951(3) 0.1175(3) 0.0241(11) Uani 1 d . .
H21A H 0.9944(4) 0.3413(3) 0.1409(3) 0.029 Uiso 1 d R .
H21B H 0.9089(4) 0.3024(3) 0.0503(3) 0.029 Uiso 1 d R .
C22 C 0.7550(4) 0.3604(3) 0.1102(3) 0.0229(11) Uani 1 d . .
H22A H 0.7887(4) 0.4124(3) 0.0931(3) 0.027 Uiso 1 d R .
H22B H 0.7092(4) 0.3773(3) 0.1504(3) 0.027 Uiso 1 d R .
C23 C 0.6779(4) 0.3173(3) 0.0208(3) 0.0203(10) Uani 1 d . .
H23A H 0.6145(4) 0.3555(3) -0.0076(3) 0.024 Uiso 1 d R .
H23B H 0.7209(4) 0.3091(3) -0.0237(3) 0.024 Uiso 1 d R .
C24 C 0.9694(4) 0.0526(3) 0.1470(3) 0.0257(11) Uani 1 d . .
H24A H 1.0340(4) 0.0360(3) 0.1259(3) 0.031 Uiso 1 d R .
H24B H 0.9939(4) 0.0605(3) 0.2144(3) 0.031 Uiso 1 d R .
H24C H 0.9120(4) 0.0074(3) 0.1308(3) 0.031 Uiso 1 d R .
C25 C 0.8986(4) 0.1253(3) -0.0015(3) 0.0316(12) Uani 1 d . .
H25A H 0.9678(4) 0.1070(3) -0.0150(3) 0.038 Uiso 1 d R .
H25B H 0.8396(4) 0.0823(3) -0.0250(3) 0.038 Uiso 1 d R .
H25C H 0.8739(4) 0.1806(3) -0.0316(3) 0.038 Uiso 1 d R .
C26 C 0.8916(4) 0.3294(3) 0.2613(3) 0.0300(12) Uani 1 d . .
H26A H 0.9221(4) 0.3877(3) 0.2634(3) 0.036 Uiso 1 d R .
H26B H 0.8308(4) 0.3289(3) 0.2906(3) 0.036 Uiso 1 d R .
H26C H 0.9515(4) 0.2902(3) 0.2944(3) 0.036 Uiso 1 d R .
C27 C 0.5812(4) 0.1864(3) -0.0491(3) 0.0240(11) Uani 1 d . .
H27A H 0.5185(4) 0.2206(3) -0.0873(3) 0.029 Uiso 1 d R .
H27B H 0.6380(4) 0.1788(3) -0.0820(3) 0.029 Uiso 1 d R .
H27C H 0.5533(4) 0.1302(3) -0.0369(3) 0.029 Uiso 1 d R .
C28 C 0.5434(4) 0.2442(3) 0.0888(3) 0.0271(11) Uani 1 d . .
H28A H 0.4763(4) 0.2697(3) 0.0455(3) 0.033 Uiso 1 d R .
H28B H 0.5238(4) 0.1886(3) 0.1102(3) 0.033 Uiso 1 d R .
H28C H 0.5719(4) 0.2825(3) 0.1421(3) 0.033 Uiso 1 d R .

loop_
_atom_type_symbol
_atom_type_description
_atom_type_scat_dispersion_real
_atom_type_scat_dispersion_imag
_atom_type_scat_source
C C 0.0181 0.0091 'International Tables Vol C Tables 4.2.6.8 and 6.1.1.4'
H H 0.0000 0.0000 'International Tables Vol C Tables 4.2.6.8 and 6.1.1.4'
Li Li 0.0008 0.0003 'International Tables Vol C Tables 4.2.6.8 and 6.1.1.4'
N N 0.0311 0.0180 'International Tables Vol C Tables 4.2.6.8 and 6.1.1.4'
S S 0.3331 0.5567 'International Tables Vol C Tables 4.2.6.8 and 6.1.1.4'

loop_
_geom_angle_atom_site_label_1
_geom_angle_atom_site_label_2
_geom_angle_atom_site_label_3
_geom_angle
_geom_angle_site_symmetry_1
_geom_angle_site_symmetry_3
_geom_angle_publ_flag
C1 S1 Li1 112.1(2) . . ?
N2 Li1 N1 87.9(3) . . ?
N2 Li1 N3 86.0(3) . . ?
N1 Li1 N3 117.8(3) . . ?
N2 Li1 S1 107.0(3) . . ?
N1 Li1 S1 115.4(3) . . ?
N3 Li1 S1 125.5(3) . . ?
C2 C1 C8 112.5(3) . . ?
C2 C1 C14 107.2(3) . . ?
C8 C1 C14 110.1(3) . . ?
C2 C1 S1 107.7(3) . . ?
C8 C1 S1 107.5(3) . . ?
C14 C1 S1 111.8(3) . . ?
C7 C2 C3 116.9(4) . . ?
C7 C2 C1 124.3(4) . . ?
C3 C2 C1 118.7(4) . . ?
C4 C3 C2 122.3(4) . . ?
C3 C4 C5 119.6(4) . . ?
C6 C5 C4 118.8(4) . . ?
C5 C6 C7 121.8(4) . . ?
C6 C7 C2 120.5(4) . . ?
C13 C8 C9 117.3(4) . . ?
C13 C8 C1 122.8(4) . . ?
C9 C8 C1 119.8(4) . . ?
C10 C9 C8 122.1(5) . . ?
C9 C10 C11 119.8(5) . . ?
C12 C11 C10 119.1(4) . . ?
C11 C12 C13 120.9(5) . . ?
C8 C13 C12 120.7(4) . . ?
C19 C14 C15 118.3(4) . . ?
C19 C14 C1 122.6(4) . . ?
C15 C14 C1 119.1(4) . . ?
C16 C15 C14 119.9(5) . . ?
C17 C16 C15 121.0(5) . . ?
C16 C17 C18 119.7(4) . . ?
C17 C18 C19 119.8(5) . . ?
C14 C19 C18 121.3(4) . . ?
C24 N1 C25 109.0(3) . . ?
C24 N1 C20 109.8(3) . . ?
C25 N1 C20 111.2(4) . . ?
C24 N1 Li1 111.3(3) . . ?
C25 N1 Li1 115.0(3) . . ?
C20 N1 Li1 100.3(3) . . ?
C22 N2 C26 110.4(3) . . ?
C22 N2 C21 111.8(3) . . ?
C26 N2 C21 110.5(3) . . ?
C22 N2 Li1 106.6(3) . . ?
C26 N2 Li1 114.2(3) . . ?
C21 N2 Li1 103.1(3) . . ?
C27 N3 C28 108.2(3) . . ?
C27 N3 C23 108.8(3) . . ?
C28 N3 C23 110.5(3) . . ?
C27 N3 Li1 120.3(3) . . ?
C28 N3 Li1 105.4(3) . . ?
C23 N3 Li1 103.3(3) . . ?
N1 C20 C21 111.3(3) . . ?
N2 C21 C20 110.9(4) . . ?
N2 C22 C23 111.7(3) . . ?
N3 C23 C22 112.2(3) . . ?

loop_
_geom_bond_atom_site_label_1
_geom_bond_atom_site_label_2
_geom_bond_distance
_geom_bond_site_symmetry_2
_geom_bond_publ_flag
S1 C1 1.866(4) . ?
S1 Li1 2.412(7) . ?
Li1 N2 2.090(8) . ?
Li1 N1 2.131(8) . ?
Li1 N3 2.149(7) . ?
C1 C2 1.543(6) . ?
C1 C8 1.545(5) . ?
C1 C14 1.550(5) . ?
C2 C7 1.396(6) . ?
C2 C3 1.403(6) . ?
C3 C4 1.376(6) . ?
C4 C5 1.394(6) . ?
C5 C6 1.371(7) . ?
C6 C7 1.382(6) . ?
C8 C13 1.392(6) . ?
C8 C9 1.394(6) . ?
C9 C10 1.384(6) . ?
C10 C11 1.391(7) . ?
C11 C12 1.372(7) . ?
C12 C13 1.401(6) . ?
C14 C19 1.379(6) . ?
C14 C15 1.405(6) . ?
C15 C16 1.390(6) . ?
C16 C17 1.374(7) . ?
C17 C18 1.376(7) . ?
C18 C19 1.401(6) . ?
N1 C24 1.462(5) . ?
N1 C25 1.466(5) . ?
N1 C20 1.470(5) . ?
N2 C22 1.464(5) . ?
N2 C26 1.469(5) . ?
N2 C21 1.474(5) . ?
N3 C27 1.467(5) . ?
N3 C28 1.474(5) . ?
N3 C23 1.476(5) . ?
C20 C21 1.518(6) . ?
C22 C23 1.528(6) . ?
